data_4082948
loop_
_publ_author_name
'Bajo, Sonia'
'Esteruelas, Miguel A.'
'L\'opez, Ana M.'
'O\~nate, Enrique'

_publ_section_title
;
 Selectivemeta-C--H Bond Activation of Substituted 1,3-Chlorobenzenes
 Promoted by an Osmium Pyridyl Complex
;
_journal_issue 7
_journal_name_full Organometallics
_journal_page_first 1851
_journal_paper_doi 10.1021/om500204s
_journal_volume 33
_journal_year 2014
_chemical_formula_sum 'C20 H27 B2 Cl2 F4 N7 Os'
_chemical_formula_weight 724.21
_chemical_name_systematic
; 
 ? 
;
_space_group_IT_number 29
_symmetry_cell_setting orthorhombic
_symmetry_space_group_name_Hall 'P 2c -2ac'
_symmetry_space_group_name_H-M 'P c a 21'
_atom_sites_solution_hydrogens geom
_atom_sites_solution_primary direct
_atom_sites_solution_secondary difmap
_audit_creation_method SHELXL-97
_cell_angle_alpha 90.00
_cell_angle_beta 90.00
_cell_angle_gamma 90.00
_cell_formula_units_Z 4
_cell_length_a 12.8642(12)
_cell_length_b 13.5832(13)
_cell_length_c 14.4363(14)
_cell_measurement_reflns_used 9940
_cell_measurement_temperature 100(2)
_cell_measurement_theta_max 28
_cell_measurement_theta_min 2
_cell_volume 2522.6(4)
_computing_cell_refinement 'SAINT+ v. 7.56a (Bruker AXS, 2008)'
_computing_data_collection 'apex2 v. 4.0 (Bruker AXS, 2008)'
_computing_data_reduction 'SAINT+ v. 7.56a (Bruker AXS, 2008)'
_computing_molecular_graphics 'XP, SHELXTL v. 6.14 (Bruker, 2000)'
_computing_publication_material 'XCIF, SHELXTL v. 6.14 (Bruker, 2000)'
_computing_structure_refinement 'SHELXL-97 (Sheldrick, 1997)'
_computing_structure_solution 'SHELXS-97 (Sheldrick, 1990)'
_diffrn_ambient_temperature 100(2)
_diffrn_detector_area_resol_mean 8.26
_diffrn_measured_fraction_theta_full 0.997
_diffrn_measured_fraction_theta_max 0.957
_diffrn_measurement_device_type 'Bruker SMART APEX CCD system'
_diffrn_measurement_method '\w rotations with narrow frames'
_diffrn_radiation_monochromator graphite
_diffrn_radiation_source 'normal-focus sealed tube'
_diffrn_radiation_type MoK\a
_diffrn_radiation_wavelength 0.71073
_diffrn_reflns_av_R_equivalents 0.0360
_diffrn_reflns_av_sigmaI/netI 0.0307
_diffrn_reflns_limit_h_max 16
_diffrn_reflns_limit_h_min -17
_diffrn_reflns_limit_k_max 18
_diffrn_reflns_limit_k_min -17
_diffrn_reflns_limit_l_max 19
_diffrn_reflns_limit_l_min -19
_diffrn_reflns_number 29042
_diffrn_reflns_theta_full 27.50
_diffrn_reflns_theta_max 28.54
_diffrn_reflns_theta_min 2.18
_diffrn_standards_decay_% 0
_exptl_absorpt_coefficient_mu 5.321
_exptl_absorpt_correction_T_max 0.862
_exptl_absorpt_correction_T_min 0.660
_exptl_absorpt_correction_type multi-scan
_exptl_absorpt_process_details
;
Absorption correction performed with SADABS program. This is based on the
method of Blessing: Blessing, R. H., Acta Crystallogr., Sect. A 1995, 51, 33.

SADABS: Area-Detector Absorption Correction. Bruker-AXS 
within SAINT+ package, v. 6.1 (2000).
;
_exptl_crystal_colour colorless
_exptl_crystal_density_diffrn 1.907
_exptl_crystal_density_method 'not measured'
_exptl_crystal_description 'irregular block'
_exptl_crystal_F_000 1408
_exptl_crystal_size_max 0.33
_exptl_crystal_size_mid 0.06
_exptl_crystal_size_min 0.04
_refine_diff_density_max 0.930
_refine_diff_density_min -1.004
_refine_diff_density_rms 0.099
_refine_ls_abs_structure_details 'Flack H D (1983), Acta Cryst. A39, 876-881'
_refine_ls_abs_structure_Flack -0.012(12)
_refine_ls_extinction_method none
_refine_ls_goodness_of_fit_ref 1.026
_refine_ls_hydrogen_treatment mixed
_refine_ls_matrix_type full
_refine_ls_number_parameters 357
_refine_ls_number_reflns 5979
_refine_ls_number_restraints 10
_refine_ls_restrained_S_all 1.025
_refine_ls_R_factor_all 0.0441
_refine_ls_R_factor_gt 0.0332
_refine_ls_shift/su_max 0.002
_refine_ls_shift/su_mean 0.000
_refine_ls_structure_factor_coef Fsqd
_refine_ls_weighting_details 'calc w=1/[\s^2^(Fo^2^)+(0.0377P)^2^+5.9731P] where P=(Fo^2^+2Fc^2^)/3'
_refine_ls_weighting_scheme calc
_refine_ls_wR_factor_gt 0.0739
_refine_ls_wR_factor_ref 0.0810
_reflns_number_gt 4889
_reflns_number_total 5979
_reflns_threshold_expression >2sigma(I)
_cod_data_source_file om500204s_si_001.cif
_cod_data_source_block p2
_cod_depositor_comments 'Adding full bibliography for 4082948.cif.'
_cod_original_sg_symbol_H-M Pca21
_cod_database_code 4082948

loop_
_symmetry_equiv_pos_as_xyz
'x, y, z'
'-x, -y, z+1/2'
'x+1/2, -y, z'
'-x+1/2, y, z+1/2'

loop_
_atom_site_label
_atom_site_type_symbol
_atom_site_fract_x
_atom_site_fract_y
_atom_site_fract_z
_atom_site_U_iso_or_equiv
_atom_site_adp_type
_atom_site_occupancy
_atom_site_symmetry_multiplicity
_atom_site_calc_flag
_atom_site_refinement_flags
Os Os 0.964184(13) 0.250797(16) 0.14879(7) 0.01881(6) Uani 1 1 d .
Cl1 Cl 0.19952(13) 0.16931(13) 0.42796(11) 0.0342(3) Uani 1 1 d .
Cl2 Cl 0.02484(13) 0.08253(15) 0.52821(14) 0.0408(4) Uani 1 1 d .
F1 F 0.4285(4) 0.4261(4) 0.2986(4) 0.0570(13) Uani 1 1 d .
F2 F 0.2644(3) 0.3930(3) 0.2525(3) 0.0343(9) Uani 1 1 d .
F3 F 0.3674(4) 0.2720(4) 0.3067(5) 0.080(2) Uani 1 1 d .
F4 F 0.4011(4) 0.3415(4) 0.1681(3) 0.0571(13) Uani 1 1 d .
N1 N 1.0580(4) 0.3508(4) 0.3247(4) 0.0242(11) Uani 1 1 d D
H1 H 1.108(3) 0.353(5) 0.292(4) 0.029 Uiso 1 1 d D
N2 N 0.8077(4) 0.2982(3) 0.1620(3) 0.0224(11) Uani 1 1 d .
N3 N 0.7292(4) 0.2292(3) 0.1578(5) 0.0255(12) Uani 1 1 d .
N4 N 0.9218(4) 0.1171(4) 0.2130(3) 0.0203(10) Uani 1 1 d .
N5 N 0.8279(4) 0.0755(4) 0.1959(3) 0.0213(10) Uani 1 1 d .
N6 N 0.8975(4) 0.1829(4) 0.0251(3) 0.0222(10) Uani 1 1 d .
N7 N 0.8075(4) 0.1310(4) 0.0332(3) 0.0222(10) Uani 1 1 d .
B1 B 0.7526(6) 0.1240(5) 0.1267(5) 0.0242(16) Uani 1 1 d .
H2 H 0.682(5) 0.075(5) 0.124(5) 0.029 Uiso 1 1 d .
B2 B 0.3657(6) 0.3563(6) 0.2569(6) 0.0292(16) Uani 1 1 d .
C1 C 0.9763(5) 0.3000(5) 0.2862(4) 0.0234(12) Uani 1 1 d .
C2 C 1.0649(5) 0.3869(5) 0.4116(4) 0.0283(13) Uani 1 1 d .
C3 C 1.1616(5) 0.4392(6) 0.4388(5) 0.0393(17) Uani 1 1 d .
H3A H 1.2218 0.3972 0.4260 0.059 Uiso 1 1 calc R
H3B H 1.1591 0.4545 0.5051 0.059 Uiso 1 1 calc R
H3C H 1.1675 0.5005 0.4033 0.059 Uiso 1 1 calc R
C4 C 0.9825(5) 0.3721(5) 0.4714(4) 0.0303(14) Uani 1 1 d .
H4 H 0.9837 0.3973 0.5328 0.036 Uiso 1 1 calc R
C5 C 0.8963(5) 0.3180(5) 0.4379(5) 0.0293(13) Uani 1 1 d .
H5 H 0.8391 0.3049 0.4776 0.035 Uiso 1 1 calc R
C6 C 0.8953(5) 0.2844(5) 0.3483(4) 0.0246(13) Uani 1 1 d .
H6 H 0.8362 0.2487 0.3276 0.029 Uiso 1 1 calc R
C7 C 1.0112(5) 0.4042(5) 0.1279(4) 0.0299(15) Uani 1 1 d D
H7A H 0.958(4) 0.447(4) 0.147(6) 0.036 Uiso 1 1 d D
H7B H 1.077(3) 0.416(5) 0.154(5) 0.036 Uiso 1 1 d D
C8 C 1.0021(6) 0.3594(5) 0.0432(5) 0.0357(15) Uani 1 1 d D
H8A H 0.941(4) 0.376(6) 0.011(5) 0.043 Uiso 1 1 d D
H8B H 1.064(4) 0.346(6) 0.011(5) 0.043 Uiso 1 1 d D
C9 C 1.1294(5) 0.2220(6) 0.1694(5) 0.036(2) Uani 1 1 d D
H9A H 1.169(5) 0.273(4) 0.143(7) 0.043 Uiso 1 1 d D
H9B H 1.128(6) 0.199(6) 0.231(3) 0.043 Uiso 1 1 d D
C10 C 1.0948(5) 0.1669(5) 0.0975(5) 0.0309(14) Uani 1 1 d D
H10A H 1.104(5) 0.179(5) 0.034(2) 0.037 Uiso 1 1 d D
H10B H 1.081(6) 0.100(2) 0.106(5) 0.037 Uiso 1 1 d D
C11 C 0.7623(6) 0.3829(5) 0.1894(5) 0.0301(15) Uani 1 1 d .
H11 H 0.7978 0.4434 0.1988 0.036 Uiso 1 1 calc R
C12 C 0.6569(5) 0.3690(5) 0.2019(4) 0.0310(14) Uani 1 1 d .
H12 H 0.6070 0.4167 0.2205 0.037 Uiso 1 1 calc R
C13 C 0.6397(5) 0.2725(5) 0.1817(4) 0.0274(13) Uani 1 1 d .
H13 H 0.5740 0.2406 0.1842 0.033 Uiso 1 1 calc R
C14 C 0.9704(5) 0.0577(4) 0.2728(4) 0.0241(13) Uani 1 1 d .
H14 H 1.0375 0.0694 0.2981 0.029 Uiso 1 1 calc R
C15 C 0.9092(5) -0.0230(5) 0.2924(5) 0.0294(14) Uani 1 1 d .
H15 H 0.9257 -0.0766 0.3320 0.035 Uiso 1 1 calc R
C16 C 0.8196(5) -0.0093(4) 0.2427(4) 0.0243(12) Uani 1 1 d .
H16 H 0.7616 -0.0525 0.2416 0.029 Uiso 1 1 calc R
C17 C 0.9236(5) 0.1809(5) -0.0646(4) 0.0276(13) Uani 1 1 d .
H17 H 0.9832 0.2117 -0.0903 0.033 Uiso 1 1 calc R
C18 C 0.8515(5) 0.1277(5) -0.1141(4) 0.0295(14) Uani 1 1 d .
H18 H 0.8518 0.1146 -0.1787 0.035 Uiso 1 1 calc R
C19 C 0.7793(5) 0.0977(5) -0.0507(4) 0.0273(13) Uani 1 1 d .
H19 H 0.7191 0.0597 -0.0638 0.033 Uiso 1 1 calc R
C20 C 0.1413(6) 0.1466(6) 0.5370(5) 0.0380(17) Uani 1 1 d .
H20A H 0.1902 0.1084 0.5758 0.046 Uiso 1 1 calc R
H20B H 0.1284 0.2103 0.5684 0.046 Uiso 1 1 calc R

loop_
_atom_site_aniso_label
_atom_site_aniso_U_11
_atom_site_aniso_U_22
_atom_site_aniso_U_33
_atom_site_aniso_U_23
_atom_site_aniso_U_13
_atom_site_aniso_U_12
Os 0.01993(10) 0.01866(10) 0.01785(9) -0.00043(8) 0.00080(17) -0.00010(9)
Cl1 0.0333(8) 0.0402(9) 0.0291(7) 0.0044(7) -0.0019(7) 0.0014(7)
Cl2 0.0308(8) 0.0462(11) 0.0455(10) 0.0028(8) 0.0019(8) -0.0036(8)
F1 0.035(2) 0.073(3) 0.063(3) -0.027(3) -0.006(2) -0.003(2)
F2 0.0251(19) 0.031(2) 0.046(2) -0.0053(17) 0.0016(17) 0.0016(16)
F3 0.060(3) 0.062(3) 0.118(5) 0.056(4) 0.004(3) 0.011(3)
F4 0.045(2) 0.090(4) 0.036(3) -0.018(2) 0.010(2) 0.002(2)
N1 0.027(3) 0.021(3) 0.024(3) -0.003(2) -0.001(2) 0.000(2)
N2 0.023(2) 0.020(2) 0.024(3) 0.001(2) -0.003(2) -0.0022(18)
N3 0.022(2) 0.027(3) 0.027(3) -0.004(3) -0.003(2) 0.0034(18)
N4 0.018(2) 0.020(2) 0.023(2) 0.0020(19) -0.0016(19) -0.0020(19)
N5 0.020(2) 0.022(2) 0.022(2) 0.001(2) 0.0008(19) -0.001(2)
N6 0.019(2) 0.024(2) 0.023(2) -0.001(2) 0.001(2) 0.000(2)
N7 0.022(2) 0.024(2) 0.020(2) -0.002(2) -0.002(2) 0.0009(19)
B1 0.023(3) 0.029(3) 0.021(4) 0.000(3) -0.002(2) -0.003(3)
B2 0.028(4) 0.032(4) 0.028(4) 0.004(3) 0.003(3) 0.001(3)
C1 0.030(3) 0.020(3) 0.020(3) 0.001(2) -0.002(2) 0.001(2)
C2 0.034(3) 0.024(3) 0.026(3) -0.001(2) -0.003(3) 0.000(3)
C3 0.037(4) 0.047(4) 0.034(4) -0.014(3) 0.000(3) -0.012(3)
C4 0.040(4) 0.028(3) 0.023(3) -0.003(3) -0.003(3) -0.003(3)
C5 0.032(3) 0.027(3) 0.029(3) -0.003(3) 0.005(3) -0.006(3)
C6 0.026(3) 0.023(3) 0.024(3) 0.003(2) -0.004(2) -0.002(3)
C7 0.033(3) 0.025(3) 0.031(4) 0.005(2) 0.003(3) -0.003(3)
C8 0.047(4) 0.029(4) 0.030(4) 0.012(3) 0.002(3) -0.006(3)
C9 0.019(3) 0.041(4) 0.047(6) -0.019(3) 0.011(3) -0.008(3)
C10 0.022(3) 0.040(4) 0.031(3) 0.003(3) 0.001(3) 0.007(3)
C11 0.034(4) 0.026(3) 0.030(3) 0.002(3) -0.003(3) 0.003(3)
C12 0.033(4) 0.030(3) 0.029(3) -0.003(3) -0.002(3) 0.009(3)
C13 0.020(3) 0.037(4) 0.026(3) 0.001(2) 0.000(2) 0.006(3)
C14 0.024(3) 0.025(3) 0.023(3) 0.000(2) -0.005(2) 0.005(2)
C15 0.035(4) 0.024(3) 0.029(3) 0.004(2) 0.001(3) 0.006(3)
C16 0.027(3) 0.019(3) 0.027(3) 0.000(2) 0.005(2) -0.004(2)
C17 0.030(3) 0.031(3) 0.023(3) 0.001(3) 0.003(3) 0.004(3)
C18 0.033(3) 0.035(4) 0.021(3) -0.003(3) -0.003(3) 0.005(3)
C19 0.028(3) 0.027(3) 0.026(3) -0.005(2) -0.009(2) 0.005(3)
C20 0.039(4) 0.047(5) 0.028(4) 0.001(3) -0.002(3) -0.006(3)

loop_
_atom_type_symbol
_atom_type_description
_atom_type_scat_dispersion_real
_atom_type_scat_dispersion_imag
_atom_type_scat_source
C C 0.0033 0.0016 'International Tables Vol C Tables 4.2.6.8 and 6.1.1.4'
H H 0.0000 0.0000 'International Tables Vol C Tables 4.2.6.8 and 6.1.1.4'
B B 0.0013 0.0007 'International Tables Vol C Tables 4.2.6.8 and 6.1.1.4'
N N 0.0061 0.0033 'International Tables Vol C Tables 4.2.6.8 and 6.1.1.4'
F F 0.0171 0.0103 'International Tables Vol C Tables 4.2.6.8 and 6.1.1.4'
Cl Cl 0.1484 0.1585 'International Tables Vol C Tables 4.2.6.8 and 6.1.1.4'
Os Os -1.2165 7.6030 'International Tables Vol C Tables 4.2.6.8 and 6.1.1.4'

loop_
_geom_angle_atom_site_label_1
_geom_angle_atom_site_label_2
_geom_angle_atom_site_label_3
_geom_angle
C1 Os N4 83.0(2)
C1 Os N2 83.6(2)
N4 Os N2 88.64(18)
C1 Os C10 115.7(3)
N4 Os C10 84.1(2)
N2 Os C10 158.2(2)
C1 Os C8 115.4(3)
N4 Os C8 161.6(2)
N2 Os C8 94.0(3)
C10 Os C8 86.7(3)
C1 Os C9 81.7(3)
N4 Os C9 92.2(2)
N2 Os C9 165.1(2)
C10 Os C9 36.3(3)
C8 Os C9 89.9(3)
C1 Os N6 159.3(2)
N4 Os N6 83.96(19)
N2 Os N6 80.13(18)
C10 Os N6 78.7(2)
C8 Os N6 78.6(2)
C9 Os N6 114.7(2)
C1 Os C7 78.9(2)
N4 Os C7 161.8(2)
N2 Os C7 89.2(2)
C10 Os C7 103.9(3)
C8 Os C7 36.6(3)
C9 Os C7 85.4(3)
N6 Os C7 113.4(2)
C2 N1 C1 127.5(6)
C2 N1 H1 119(5)
C1 N1 H1 113(5)
C11 N2 N3 106.0(5)
C11 N2 Os 134.0(4)
N3 N2 Os 119.0(3)
C13 N3 N2 108.7(5)
C13 N3 B1 131.0(5)
N2 N3 B1 120.2(5)
C14 N4 N5 106.5(5)
C14 N4 Os 133.0(4)
N5 N4 Os 120.5(4)
C16 N5 N4 109.7(5)
C16 N5 B1 130.2(5)
N4 N5 B1 120.1(5)
C17 N6 N7 106.6(5)
C17 N6 Os 134.5(4)
N7 N6 Os 118.9(4)
C19 N7 N6 109.1(5)
C19 N7 B1 130.7(5)
N6 N7 B1 120.1(5)
N7 B1 N3 107.1(5)
N7 B1 N5 108.0(5)
N3 B1 N5 109.5(5)
N7 B1 H2 112(3)
N3 B1 H2 114(3)
N5 B1 H2 106(3)
F3 B2 F4 111.5(7)
F3 B2 F1 109.8(7)
F4 B2 F1 108.2(6)
F3 B2 F2 110.0(6)
F4 B2 F2 108.6(6)
F1 B2 F2 108.7(6)
N1 C1 C6 112.9(5)
N1 C1 Os 126.8(4)
C6 C1 Os 120.3(5)
N1 C2 C4 118.5(6)
N1 C2 C3 118.4(6)
C4 C2 C3 123.1(6)
C2 C3 H3A 109.5
C2 C3 H3B 109.5
H3A C3 H3B 109.5
C2 C3 H3C 109.5
H3A C3 H3C 109.5
H3B C3 H3C 109.5
C2 C4 C5 117.6(6)
C2 C4 H4 121.2
C5 C4 H4 121.2
C6 C5 C4 120.2(6)
C6 C5 H5 119.9
C4 C5 H5 119.9
C5 C6 C1 123.4(6)
C5 C6 H6 118.3
C1 C6 H6 118.3
C8 C7 Os 71.1(4)
C8 C7 H7A 118(5)
Os C7 H7A 111(4)
C8 C7 H7B 121(5)
Os C7 H7B 111(4)
H7A C7 H7B 115(6)
C7 C8 Os 72.3(4)
C7 C8 H8A 114(5)
Os C8 H8A 108(5)
C7 C8 H8B 118(5)
Os C8 H8B 114(5)
H8A C8 H8B 121(7)
C10 C9 Os 71.0(4)
C10 C9 H9A 106(6)
Os C9 H9A 110(5)
C10 C9 H9B 122(5)
Os C9 H9B 100(5)
H9A C9 H9B 129(8)
C9 C10 Os 72.7(4)
C9 C10 H10A 128(5)
Os C10 H10A 110(5)
C9 C10 H10B 120(5)
Os C10 H10B 109(5)
H10A C10 H10B 108(6)
N2 C11 C12 110.3(6)
N2 C11 H11 124.9
C12 C11 H11 124.9
C13 C12 C11 105.2(6)
C13 C12 H12 127.4
C11 C12 H12 127.4
N3 C13 C12 109.8(6)
N3 C13 H13 125.1
C12 C13 H13 125.1
N4 C14 C15 110.2(5)
N4 C14 H14 124.9
C15 C14 H14 124.9
C16 C15 C14 105.4(5)
C16 C15 H15 127.3
C14 C15 H15 127.3
N5 C16 C15 108.3(5)
N5 C16 H16 125.9
C15 C16 H16 125.9
N6 C17 C18 110.2(6)
N6 C17 H17 124.9
C18 C17 H17 124.9
C19 C18 C17 105.5(6)
C19 C18 H18 127.3
C17 C18 H18 127.3
N7 C19 C18 108.7(6)
N7 C19 H19 125.6
C18 C19 H19 125.6
Cl2 C20 Cl1 112.8(4)
Cl2 C20 H20A 109.0
Cl1 C20 H20A 109.0
Cl2 C20 H20B 109.0
Cl1 C20 H20B 109.0
H20A C20 H20B 107.8

loop_
_geom_bond_atom_site_label_1
_geom_bond_atom_site_label_2
_geom_bond_distance
Os C1 2.099(6)
Os N4 2.111(5)
Os N2 2.123(5)
Os C10 2.161(6)
Os C8 2.176(7)
Os C9 2.182(7)
Os N6 2.185(5)
Os C7 2.191(6)
Cl1 C20 1.770(8)
Cl2 C20 1.738(8)
F1 B2 1.383(9)
F2 B2 1.397(9)
F3 B2 1.352(9)
F4 B2 1.375(9)
N1 C2 1.350(8)
N1 C1 1.375(8)
N1 H1 0.796(10)
N2 C11 1.350(8)
N2 N3 1.378(7)
N3 C13 1.337(8)
N3 B1 1.528(9)
N4 C14 1.337(7)
N4 N5 1.356(6)
N5 C16 1.340(7)
N5 B1 1.539(8)
N6 C17 1.338(8)
N6 N7 1.361(6)
N7 C19 1.343(7)
N7 B1 1.526(8)
B1 H2 1.13(6)
C1 C6 1.392(9)
C2 C4 1.381(9)
C2 C3 1.486(9)
C3 H3A 0.9800
C3 H3B 0.9800
C3 H3C 0.9800
C4 C5 1.415(9)
C4 H4 0.9500
C5 C6 1.371(9)
C5 H5 0.9500
C6 H6 0.9500
C7 C8 1.371(10)
C7 H7A 0.94(3)
C7 H7B 0.94(3)
C8 H8A 0.94(3)
C8 H8B 0.94(3)
C9 C10 1.354(10)
C9 H9A 0.94(3)
C9 H9B 0.94(3)
C10 H10A 0.93(3)
C10 H10B 0.94(3)
C11 C12 1.381(10)
C11 H11 0.9500
C12 C13 1.362(9)
C12 H12 0.9500
C13 H13 0.9500
C14 C15 1.379(9)
C14 H14 0.9500
C15 C16 1.370(9)
C15 H15 0.9500
C16 H16 0.9500
C17 C18 1.376(9)
C17 H17 0.9500
C18 C19 1.365(9)
C18 H18 0.9500
C19 H19 0.9500
C20 H20A 0.9900
C20 H20B 0.9900
